data_4316777
loop_
_publ_author_name
'Hans-Joachim Lunk'
'Hans Hartl'
'Monika A. Hartl'
'Martin J. G. Fait'
'Ilya G. Shenderovich'
'Michael Feist'
'Timothy A. Frisk'
'Luke L. Daemen'
'Daniel Mauder'
'Reinhard Eckelt'
'Andrey A. Gurinov'

_publ_section_title
;
 "Hexagonal Molybdenum Trioxide"-Known for 100 Years and Still a Fount of
 New Discoveries
;
_journal_name_full 'Inorganic Chemistry'
_journal_page_first 9400
_journal_page_last 9408
_journal_paper_doi 10.1021/ic101103g
_journal_volume 49
_journal_year 2010
_chemical_formula_sum 'H7.38 Mo5.16 N0.78 O18'
_chemical_formula_weight 801.42
_chemical_name_common 'hexagonal Molybdenum Oxide'
_chemical_name_systematic
;
 ?
;
_space_group_IT_number 176
_symmetry_cell_setting hexagonal
_symmetry_space_group_name_Hall '-P 6c'
_symmetry_space_group_name_H-M 'P 63/m'
_atom_sites_solution_hydrogens geom
_atom_sites_solution_primary direct
_atom_sites_solution_secondary difmap
_audit_creation_method SHELXL-97
_cell_angle_alpha 90.00
_cell_angle_beta 90.00
_cell_angle_gamma 120.00
_cell_formula_units_Z 1
_cell_length_a 10.5270(10)
_cell_length_b 10.5270(10)
_cell_length_c 3.7245(7)
_cell_measurement_reflns_used all
_cell_measurement_temperature 173(2)
_cell_measurement_theta_max 30.45
_cell_measurement_theta_min 2.23
_cell_volume 357.44(8)
_computing_cell_refinement 'BRUKER SMART'
_computing_data_collection 'BRUKER SMART'
_computing_data_reduction 'BRUKER SAINT'
_computing_molecular_graphics DIAMOND
_computing_structure_refinement 'SHELXL-97 (Sheldrick, 1997)'
_computing_structure_solution 'SHELXL-97 (Sheldrick, 1997)'
_diffrn_ambient_temperature 173(2)
_diffrn_measured_fraction_theta_full 1.000
_diffrn_measured_fraction_theta_max 1.000
_diffrn_measurement_device_type 'CCD area detector'
_diffrn_measurement_method 'phi and omega scans with 0-3 deg in omega'
_diffrn_radiation_monochromator graphite
_diffrn_radiation_source 'fine-focus sealed tube'
_diffrn_radiation_type MoK\a
_diffrn_radiation_wavelength 0.71073
_diffrn_reflns_av_R_equivalents 0.0191
_diffrn_reflns_av_sigmaI/netI 0.0108
_diffrn_reflns_limit_h_max 4
_diffrn_reflns_limit_h_min -15
_diffrn_reflns_limit_k_max 14
_diffrn_reflns_limit_k_min -12
_diffrn_reflns_limit_l_max 5
_diffrn_reflns_limit_l_min -5
_diffrn_reflns_number 2923
_diffrn_reflns_theta_full 30.45
_diffrn_reflns_theta_max 30.45
_diffrn_reflns_theta_min 2.23
_exptl_absorpt_coefficient_mu 4.500
_exptl_absorpt_correction_T_max 0.80
_exptl_absorpt_correction_T_min 0.61
_exptl_absorpt_correction_type empirical
_exptl_absorpt_process_details SADABS
_exptl_crystal_colour colorless
_exptl_crystal_density_diffrn 3.723
_exptl_crystal_density_method 'not measured'
_exptl_crystal_description cuboid
_exptl_crystal_F_000 374
_exptl_crystal_size_max 0.1
_exptl_crystal_size_mid 0.1
_exptl_crystal_size_min 0.06
_refine_diff_density_max 1.118
_refine_diff_density_min -0.582
_refine_diff_density_rms 0.137
_refine_ls_extinction_method none
_refine_ls_goodness_of_fit_ref 1.243
_refine_ls_hydrogen_treatment mixed
_refine_ls_matrix_type full
_refine_ls_number_parameters 30
_refine_ls_number_reflns 415
_refine_ls_number_restraints 0
_refine_ls_restrained_S_all 1.243
_refine_ls_R_factor_all 0.0238
_refine_ls_R_factor_gt 0.0203
_refine_ls_shift/su_max 0.001
_refine_ls_shift/su_mean 0.000
_refine_ls_structure_factor_coef Fsqd
_refine_ls_weighting_details 'calc w=1/[\s^2^(Fo^2^)+(0.0242P)^2^+0.6446P] where P=(Fo^2^+2Fc^2^)/3'
_refine_ls_weighting_scheme calc
_refine_ls_wR_factor_gt 0.0511
_refine_ls_wR_factor_ref 0.0526
_reflns_number_gt 379
_reflns_number_total 415
_reflns_threshold_expression >2sigma(I)
_cod_data_source_file ic101103g_si_001.cif
_cod_data_source_block sad
_cod_database_code 4316777

loop_
_symmetry_equiv_pos_as_xyz
'x, y, z'
'-y, x-y, z'
'-x+y, -x, z'
'-x, -y, z+1/2'
'y, -x+y, z+1/2'
'x-y, x, z+1/2'
'-x, -y, -z'
'y, -x+y, -z'
'x-y, x, -z'
'x, y, -z-1/2'
'-y, x-y, -z-1/2'
'-x+y, -x, -z-1/2'

loop_
_atom_site_label
_atom_site_type_symbol
_atom_site_fract_x
_atom_site_fract_y
_atom_site_fract_z
_atom_site_U_iso_or_equiv
_atom_site_adp_type
_atom_site_occupancy
_atom_site_symmetry_multiplicity
_atom_site_calc_flag
_atom_site_refinement_flags
_atom_site_disorder_assembly
_atom_site_disorder_group
Mo Mo 0.64499(4) 0.54091(4) 0.2500 0.01075(13) Uani 0.856(7) 2 d SP . .
O1 O 0.7355(3) 0.7272(3) 0.2500 0.0248(8) Uani 1 2 d S . .
O2 O 0.7847(3) 0.5021(3) 0.2500 0.0205(7) Uani 1 2 d S . .
O3 O 0.5812(3) 0.5010(3) -0.2500 0.0164(6) Uani 1 2 d S . .
N1 N 0.0000 0.0000 0.2500 0.066(11) Uiso 0.43(5) 6 d SP . .
O4 O 0.0000 0.0000 0.0000 0.041(10) Uiso 0.27(4) 6 d SP . .

loop_
_atom_site_aniso_label
_atom_site_aniso_U_11
_atom_site_aniso_U_22
_atom_site_aniso_U_33
_atom_site_aniso_U_23
_atom_site_aniso_U_13
_atom_site_aniso_U_12
Mo 0.01200(18) 0.01435(19) 0.00581(18) 0.000 0.000 0.00652(13)
O1 0.0280(16) 0.0222(14) 0.0223(15) 0.000 0.000 0.0110(12)
O2 0.0211(14) 0.0264(15) 0.0171(14) 0.000 0.000 0.0142(12)
O3 0.0170(13) 0.0240(14) 0.0091(12) 0.000 0.000 0.0108(11)

loop_
_atom_type_symbol
_atom_type_description
_atom_type_scat_dispersion_real
_atom_type_scat_dispersion_imag
_atom_type_scat_source
N N 0.0061 0.0033 'International Tables Vol C Tables 4.2.6.8 and 6.1.1.4'
O O 0.0106 0.0060 'International Tables Vol C Tables 4.2.6.8 and 6.1.1.4'
Mo Mo -1.6832 0.6857 'International Tables Vol C Tables 4.2.6.8 and 6.1.1.4'
H H 0.0000 0.0000 'International Tables Vol C Tables 4.2.6.8 and 6.1.1.4'

loop_
_geom_angle_atom_site_label_1
_geom_angle_atom_site_label_2
_geom_angle_atom_site_label_3
_geom_angle
_geom_angle_site_symmetry_1
_geom_angle_site_symmetry_3
_geom_angle_publ_flag
O1 Mo O2 102.87(15) . . ?
O1 Mo O3 100.52(8) . . ?
O2 Mo O3 101.10(8) . . ?
O1 Mo O3 100.52(8) . 1_556 ?
O2 Mo O3 101.10(8) . 1_556 ?
O3 Mo O3 144.97(16) . 1_556 ?
O1 Mo O3 99.07(14) . 7_665 ?
O2 Mo O3 158.05(13) . 7_665 ?
O3 Mo O3 74.63(8) . 7_665 ?
O3 Mo O3 74.63(8) 1_556 7_665 ?
O1 Mo O2 174.47(13) . 2_655 ?
O2 Mo O2 82.66(17) . 2_655 ?
O3 Mo O2 78.18(8) . 2_655 ?
O3 Mo O2 78.18(8) 1_556 2_655 ?
O3 Mo O2 75.40(10) 7_665 2_655 ?
Mo O2 Mo 157.34(17) . 3_665 ?
Mo O3 Mo 144.97(16) . 1_554 ?
Mo O3 Mo 105.37(8) . 7_665 ?
Mo O3 Mo 105.37(8) 1_554 7_665 ?
O4 N1 O4 180.0 4 . ?
O4 N1 N1 180.0 4 7 ?
O4 N1 N1 0.0 . 7 ?
O4 N1 N1 0.0 4 7_556 ?
O4 N1 N1 180.0 . 7_556 ?
N1 N1 N1 180.0 7 7_556 ?
N1 O4 N1 180.0 7 . ?

loop_
_geom_bond_atom_site_label_1
_geom_bond_atom_site_label_2
_geom_bond_distance
_geom_bond_site_symmetry_2
_geom_bond_publ_flag
Mo O1 1.698(3) . ?
Mo O2 1.712(3) . ?
Mo O3 1.9528(9) . ?
Mo O3 1.9528(9) 1_556 ?
Mo O3 2.194(3) 7_665 ?
Mo O2 2.362(3) 2_655 ?
O2 Mo 2.362(3) 3_665 ?
O3 Mo 1.9528(9) 1_554 ?
O3 Mo 2.194(3) 7_665 ?
N1 O4 0.93112(18) 4 ?
N1 O4 0.93112(18) . ?
N1 N1 1.8622(4) 7 ?
N1 N1 1.8623(4) 7_556 ?
O4 N1 0.93112(18) 7 ?
